data_7045633
loop_
_publ_author_name
'Chakraborty, Uttam'
'Leitl, Julia'
'M\"uhldorf, Bernd'
'Bodensteiner, Michael'
'Pelties, Stefan'
'Wolf, Robert'

_publ_section_title
;
 Mono- and dinuclear tetraphosphabutadiene ferrate anions.
;
_journal_issue 11
_journal_name_full 'Dalton transactions (Cambridge, England : 2003)'
_journal_page_first 3693
_journal_page_last 3697
_journal_paper_doi 10.1039/c7dt04641c
_journal_volume 47
_journal_year 2018
_chemical_formula_moiety 'C110 H130 Fe2 Na2 O5 P4'
_chemical_formula_sum 'C110 H130 Fe2 Na2 O5 P4'
_chemical_formula_weight 1813.69
_space_group_crystal_system orthorhombic
_space_group_IT_number 62
_space_group_name_Hall '-P 2ac 2n'
_space_group_name_H-M_alt 'P n m a'
_symmetry_space_group_name_Hall '-P 2ac 2n'
_symmetry_space_group_name_H-M 'P n m a'
_atom_sites_solution_hydrogens mixed
_atom_sites_solution_primary dual
_audit_creation_date 2018-02-03
_audit_creation_method
;
Olex2 1.2-alpha
(compiled 2018.02.02 svn.r3481 for OlexSys, GUI svn.r5465)
;
_audit_update_record
;
2018-02-07 deposited with the CCDC.
2018-02-08 downloaded from the CCDC.
;
_cell_angle_alpha 90
_cell_angle_beta 90
_cell_angle_gamma 90
_cell_formula_units_Z 4
_cell_length_a 23.2636(5)
_cell_length_b 25.7313(5)
_cell_length_c 16.0339(4)
_cell_measurement_reflns_used 21228
_cell_measurement_temperature 122.99(10)
_cell_measurement_theta_max 27.3890
_cell_measurement_theta_min 3.5060
_cell_volume 9597.9(4)
_computing_cell_refinement 'CrysAlisPro 1.171.39.28e (Rigaku OD, 2015)'
_computing_data_collection 'CrysAlisPro 1.171.39.28e (Rigaku OD, 2015)'
_computing_data_reduction 'CrysAlisPro 1.171.39.28e (Rigaku OD, 2015)'
_computing_molecular_graphics 'Olex2 (Dolomanov et al., 2009)'
_computing_publication_material 'Olex2 (Dolomanov et al., 2009)'
_computing_structure_refinement 'ShelXL (Sheldrick, 2015)'
_computing_structure_solution 'ShelXT (Sheldrick, 2015)'
_diffrn_ambient_environment N~2~
_diffrn_ambient_temperature 122.99(10)
_diffrn_detector 'CCD plate'
_diffrn_detector_area_resol_mean 7.9851
_diffrn_detector_type Eos
_diffrn_measured_fraction_theta_full 0.997
_diffrn_measured_fraction_theta_max 0.914
_diffrn_measurement_details
;
List of Runs (angles in degrees, time in seconds):
  # Type    Start    End  Width  t~exp~   \w     \q     \k     \f   Frames
#--------------------------------------------------------------------------
  1  \w    -84.00 -58.00   1.00   90.00    --  -16.78 -77.00  60.00   26
  2  \w    -15.00  12.00   1.00   90.00    --  -16.78 -77.00  60.00   27
  3  \w    -79.00 -36.00   1.00   90.00    --  -16.78 -38.00-120.00   43
  4  \w    -56.00   4.00   1.00   90.00    --  -16.78 -38.00 -30.00   60
  5  \w    -30.00  -1.00   1.00   90.00    --  -16.78 -57.00-120.00   29
  6  \w    -95.00 -34.00   1.00   90.00    --  -16.78 178.00 150.00   61
  7  \w    -95.00 -70.00   1.00   90.00    --  -16.78-178.00  30.00   25
  8  \w    -38.00  52.00   1.00   90.00    --  -16.78  57.00  30.00   90
;
_diffrn_measurement_device 'four-circle diffractometer'
_diffrn_measurement_device_type 'SuperNova, Single source at offset/far, Eos'
_diffrn_measurement_method '\w scans'
_diffrn_orient_matrix_type 'CrysAlisPro convention (1999,Acta A55,543-557)'
_diffrn_orient_matrix_UB_11 0.0291572000
_diffrn_orient_matrix_UB_12 -0.0035108000
_diffrn_orient_matrix_UB_13 -0.0116964000
_diffrn_orient_matrix_UB_21 0.0079428000
_diffrn_orient_matrix_UB_22 -0.0011810000
_diffrn_orient_matrix_UB_23 0.0426645000
_diffrn_orient_matrix_UB_31 -0.0040835000
_diffrn_orient_matrix_UB_32 -0.0273125000
_diffrn_orient_matrix_UB_33 -0.0002817000
_diffrn_radiation_monochromator mirror
_diffrn_radiation_probe x-ray
_diffrn_radiation_type MoK\a
_diffrn_radiation_wavelength 0.71073
_diffrn_reflns_av_R_equivalents 0.0352
_diffrn_reflns_av_unetI/netI 0.0289
_diffrn_reflns_Laue_measured_fraction_full 0.997
_diffrn_reflns_Laue_measured_fraction_max 0.914
_diffrn_reflns_limit_h_max 30
_diffrn_reflns_limit_h_min -30
_diffrn_reflns_limit_k_max 33
_diffrn_reflns_limit_k_min -32
_diffrn_reflns_limit_l_max 20
_diffrn_reflns_limit_l_min -20
_diffrn_reflns_number 62104
_diffrn_reflns_point_group_measured_fraction_full 0.997
_diffrn_reflns_point_group_measured_fraction_max 0.914
_diffrn_reflns_theta_full 25.242
_diffrn_reflns_theta_max 28.033
_diffrn_reflns_theta_min 2.994
_diffrn_source 'micro-focus sealed X-ray tube'
_diffrn_source_type 'SuperNova (Mo) X-ray Source'
_exptl_absorpt_coefficient_mu 0.432
_exptl_absorpt_correction_T_max 1.00000
_exptl_absorpt_correction_T_min 0.68052
_exptl_absorpt_correction_type multi-scan
_exptl_absorpt_process_details
;
CrysAlisPro 1.171.39.28e (Rigaku Oxford Diffraction, 2015)
Empirical absorption correction using spherical harmonics,
 implemented in SCALE3 ABSPACK scaling algorithm.
;
_exptl_crystal_colour 'dark brown'
_exptl_crystal_colour_modifier dark
_exptl_crystal_colour_primary brown
_exptl_crystal_density_diffrn 1.255
_exptl_crystal_description block
_exptl_crystal_F_000 3856
_exptl_crystal_size_max 0.331
_exptl_crystal_size_mid 0.159
_exptl_crystal_size_min 0.091
_refine_diff_density_max 1.161
_refine_diff_density_min -0.422
_refine_diff_density_rms 0.072
_refine_ls_extinction_method none
_refine_ls_goodness_of_fit_ref 1.209
_refine_ls_hydrogen_treatment constr
_refine_ls_matrix_type full
_refine_ls_number_parameters 687
_refine_ls_number_reflns 10867
_refine_ls_number_restraints 28
_refine_ls_restrained_S_all 1.211
_refine_ls_R_factor_all 0.0746
_refine_ls_R_factor_gt 0.0615
_refine_ls_shift/su_max 0.000
_refine_ls_shift/su_mean 0.000
_refine_ls_structure_factor_coef Fsqd
_refine_ls_weighting_details 'w=1/[\s^2^(Fo^2^)+(0.0259P)^2^+22.5744P] where P=(Fo^2^+2Fc^2^)/3'
_refine_ls_weighting_scheme calc
_refine_ls_wR_factor_gt 0.1405
_refine_ls_wR_factor_ref 0.1455
_reflns_Friedel_coverage 0.000
_reflns_number_gt 9081
_reflns_number_total 10867
_reflns_threshold_expression 'I > 2\s(I)'
_cod_data_source_file c7dt04641c2.cif
_cod_data_source_block mb
_cod_depositor_comments 'Adding full bibliography for 7045632--7045634.cif.'
_cod_database_code 7045633
_shelx_shelxl_version_number 2014/7
_chemical_oxdiff_formula C110H130Fe2P4Na2
_shelx_space_group_comment
;
The symmetry employed for this shelxl refinement is uniquely defined
by the following loop, which should always be used as a source of
symmetry information in preference to the above space-group names.
They are only intended as comments.
;
_reflns_odcompleteness_completeness 99.11
_reflns_odcompleteness_iscentric 1
_reflns_odcompleteness_theta 26.32
_olex2_refinement_description
;
1. Fixed Uiso
 At 1.2 times of:
  All C(H) groups, All C(H,H) groups, All C(H,H,H,H) groups
 At 1.5 times of:
  All C(H,H,H) groups
2. Restrained distances
 C13A-C12 = C13-C12
 1.54 with sigma of 0.01
 C36B-C33 \\sim C36A-C33
 with sigma of 0.02
 C37A-C36A \\sim C37B-C36B
 with sigma of 0.02
3. Uiso/Uaniso restraints and constraints
C36B \\sim C36A: within 2A with sigma of 0.001 and sigma for terminal atoms of
0.001
4. Rigid body (RIGU) restrains
 C33, C36A, C36B, C37B, C37A
 with sigma for 1-2 distances of 0.004 and sigma for 1-3 distances of 0.004
5. Others
 Sof(C36B)=Sof(H36A)=Sof(H36B)=Sof(C37B)=Sof(H37D)=Sof(H37E)=Sof(H37F)=1-FVAR(1)
 Sof(C37A)=Sof(H37A)=Sof(H37B)=Sof(H37C)=Sof(C36A)=Sof(H36C)=Sof(H36D)=FVAR(1)
 Fixed Sof: C60B(0.5) H60A(0.5) H60B(0.5) H59A(0.5) H59B(0.5) H56A(0.5)
 H56B(0.5) C50(0.5) H50A(0.5) H50B(0.5) C53(0.5) H53A(0.5) H53B(0.5) C54B(0.5)
 H54A(0.5) H54B(0.5) C46(0.5) H46A(0.5) H46B(0.5) C49(0.5) H49A(0.5) H49B(0.5)
 C61(0.5) H61A(0.5) H61B(0.5) C58(0.5) H58A(0.5) H58B(0.5) C57(0.5) H57A(0.5)
 H57B(0.5) C51(0.5) H51A(0.5) H51B(0.5) C52(0.5) H52A(0.5) H52B(0.5) C47B(0.5)
 H47A(0.5) H12A(0.55) H12B(0.55) H12C(0.45) H12D(0.45) C62(0.5) H62A(0.5)
 H62B(0.5) C13(0.55) H13A(0.55) H13B(0.55) H13C(0.55) C13A(0.45) H13D(0.45)
 H13E(0.45) H13F(0.45) C60A(0.5) H60C(0.5) H60D(0.5) C48A(0.5) H48A(0.5)
 H48B(0.5) C54A(0.5) H54C(0.5) H54D(0.5) C1AA(0.5) H1AA(0.5) H1AB(0.5)
 C0AA(0.5) H0AA(0.5) H0AB(0.5)
6.a Riding coordinates:
 C60B(H60A,H60B), C59(H59A,H59B), C56(H56A,H56B), C61(H61A,H61B), C62(H62A,H62B)
6.b Secondary CH2 refined with riding coordinates:
 C50(H50A,H50B), C53(H53A,H53B), C54B(H54A,H54B), C46(H46A,H46B), C49(H49A,
 H49B), C20(H20A,H20B), C58(H58A,H58B), C57(H57A,H57B), C44(H44A,H44B),
 C51(H51A,H51B), C52(H52A,H52B), C47B(H47A,H47B), C12(H12A,H12B), C12(H12C,
 H12D), C36B(H36A,H36B), C28(H28A,H28B), C60A(H60C,H60D), C48A(H48A,H48B),
 C54A(H54C,H54D), C1AA(H1AA,H1AB), C0AA(H0AA,H0AB), C36A(H36C,H36D)
6.c Me refined with riding coordinates:
 C13(H13A,H13B,H13C), C37A(H37A,H37B,H37C), C37B(H37D,H37E,H37F)
6.d Aromatic/amide H refined with riding coordinates:
 C7(H7), C11(H11), C31(H31), C35(H35), C15(H15), C19(H19), C23(H23), C27(H27),
 C43(H43), C39(H39), C16(H16), C40(H40), C8(H8), C10(H10), C32(H32), C34(H34),
 C18(H18), C24(H24), C26(H26), C42(H42)
6.e Idealised Me refined as rotating group:
 C21(H21A,H21B,H21C), C45(H45A,H45B,H45C), C13A(H13D,H13E,H13F), C29(H29A,H29B,
 H29C)
;
_olex2_diffrn_ambient_temperature_device 'Oxford Cryosystems 700'
_olex2_submission_special_instructions 'No special instructions were received'
_oxdiff_exptl_absorpt_empirical_details
;
Empirical correction (ABSPACK) includes:
- Absorption correction using spherical harmonics
- Frame scaling
- Detector area scaling
;
_oxdiff_exptl_absorpt_empirical_full_max 1.378
_oxdiff_exptl_absorpt_empirical_full_min 0.703

loop_
_space_group_symop_operation_xyz
'x, y, z'
'-x+1/2, -y, z+1/2'
'-x, y+1/2, -z'
'x+1/2, -y+1/2, -z+1/2'
'-x, -y, -z'
'x-1/2, y, -z-1/2'
'x, -y-1/2, z'
'-x-1/2, y-1/2, z-1/2'

loop_
_atom_site_label
_atom_site_type_symbol
_atom_site_fract_x
_atom_site_fract_y
_atom_site_fract_z
_atom_site_U_iso_or_equiv
_atom_site_adp_type
_atom_site_occupancy
_atom_site_site_symmetry_order
_atom_site_calc_flag
_atom_site_refinement_flags_posn
_atom_site_refinement_flags_adp
_atom_site_refinement_flags_occupancy
_atom_site_disorder_assembly
_atom_site_disorder_group
Fe1 Fe 0.74359(2) 0.68634(2) 0.48586(3) 0.01931(11) Uani 1 1 d . . . . .
P3 P 0.74029(5) 0.7500 0.59052(7) 0.0267(2) Uani 1 2 d S T P . .
P1 P 0.73669(5) 0.7500 0.38060(7) 0.0262(2) Uani 1 2 d S T P . .
P4 P 0.81260(5) 0.7500 0.51442(8) 0.0244(2) Uani 1 2 d S T P . .
P2 P 0.67134(5) 0.7500 0.46893(8) 0.0240(2) Uani 1 2 d S T P . .
Na2 Na 0.84321(8) 0.7500 0.69596(12) 0.0391(5) Uani 1 2 d S T P A .
Na1 Na 0.56176(7) 0.7500 0.36996(11) 0.0297(4) Uani 1 2 d S T P B .
O5 O 0.93951(15) 0.7500 0.6738(2) 0.0429(9) Uani 1 2 d S T P . .
O4 O 0.80062(18) 0.7500 0.8286(2) 0.0515(10) Uani 1 2 d S T P . .
O2 O 0.59898(15) 0.7500 0.2276(2) 0.0460(10) Uani 1 2 d S T P . .
O3 O 0.51064(14) 0.7500 0.4965(2) 0.0333(7) Uani 1 2 d S T P . .
O1 O 0.46829(15) 0.7500 0.3108(2) 0.0412(9) Uani 1 2 d S T P . .
C1 C 0.71628(13) 0.62131(11) 0.5527(2) 0.0239(6) Uani 1 1 d . . . . .
C2 C 0.77807(13) 0.62132(11) 0.5445(2) 0.0248(6) Uani 1 1 d . . . . .
C3 C 0.79109(13) 0.62024(11) 0.4562(2) 0.0241(6) Uani 1 1 d . . . . .
C4 C 0.73778(12) 0.61844(11) 0.41136(19) 0.0227(6) Uani 1 1 d . . . . .
C5 C 0.69164(12) 0.61901(11) 0.47038(19) 0.0229(6) Uani 1 1 d . . . . .
C6 C 0.68550(13) 0.61700(12) 0.6344(2) 0.0272(7) Uani 1 1 d . . . . .
C30 C 0.73365(13) 0.60768(12) 0.3206(2) 0.0261(6) Uani 1 1 d . . . . .
C14 C 0.81924(13) 0.61641(12) 0.6144(2) 0.0292(7) Uani 1 1 d . . . . .
C22 C 0.84902(13) 0.61031(12) 0.4201(2) 0.0275(7) Uani 1 1 d . . . . .
C38 C 0.62967(12) 0.61497(11) 0.45008(19) 0.0226(6) Uani 1 1 d . . . . .
C7 C 0.64569(14) 0.65384(13) 0.6609(2) 0.0324(7) Uani 1 1 d . . . . .
H7 H 0.6364 0.6824 0.6259 0.039 Uiso 1 1 calc R . . . .
C11 C 0.69705(15) 0.57530(14) 0.6870(2) 0.0353(8) Uani 1 1 d . . . . .
H11 H 0.7235 0.5493 0.6698 0.042 Uiso 1 1 calc R . . . .
C31 C 0.76255(16) 0.63651(14) 0.2609(2) 0.0379(8) Uani 1 1 d . . . . .
H31 H 0.7837 0.6664 0.2773 0.046 Uiso 1 1 calc R . . . .
C35 C 0.70353(14) 0.56367(13) 0.2930(2) 0.0335(8) Uani 1 1 d . . . . .
H35 H 0.6833 0.5430 0.3323 0.040 Uiso 1 1 calc R . . . .
C15 C 0.81100(15) 0.64207(14) 0.6903(2) 0.0343(8) Uani 1 1 d . . . . .
H15 H 0.7801 0.6660 0.6956 0.041 Uiso 1 1 calc R . . . .
C19 C 0.86571(15) 0.58176(13) 0.6095(3) 0.0395(9) Uani 1 1 d . . . . .
H19 H 0.8727 0.5635 0.5591 0.047 Uiso 1 1 calc R . . . .
C23 C 0.89598(13) 0.64260(13) 0.4342(2) 0.0312(7) Uani 1 1 d . . . . .
H23 H 0.8906 0.6748 0.4620 0.037 Uiso 1 1 calc R . . . .
C27 C 0.85850(15) 0.56474(14) 0.3760(3) 0.0413(9) Uani 1 1 d . . . . .
H27 H 0.8269 0.5427 0.3633 0.050 Uiso 1 1 calc R . . . .
C43 C 0.59270(13) 0.58344(12) 0.4967(2) 0.0275(7) Uani 1 1 d . . . . .
H43 H 0.6071 0.5656 0.5443 0.033 Uiso 1 1 calc R . . . .
C39 C 0.60687(13) 0.64017(12) 0.3804(2) 0.0261(6) Uani 1 1 d . . . . .
H39 H 0.6310 0.6618 0.3475 0.031 Uiso 1 1 calc R . . . .
C16 C 0.84707(17) 0.63343(14) 0.7587(3) 0.0437(9) Uani 1 1 d . . . . .
H16 H 0.8401 0.6514 0.8095 0.052 Uiso 1 1 calc R . . . .
C40 C 0.54914(14) 0.63403(12) 0.3583(2) 0.0292(7) Uani 1 1 d . . . . .
H40 H 0.5347 0.6517 0.3106 0.035 Uiso 1 1 calc R . . . .
C8 C 0.61935(16) 0.64890(15) 0.7385(2) 0.0399(8) Uani 1 1 d . . . . .
H8 H 0.5924 0.6745 0.7557 0.048 Uiso 1 1 calc R . . . .
C10 C 0.67067(16) 0.57094(15) 0.7640(2) 0.0413(9) Uani 1 1 d . . . . .
H10 H 0.6798 0.5422 0.7988 0.050 Uiso 1 1 calc R . . . .
C32 C 0.76101(19) 0.62212(17) 0.1771(2) 0.0492(10) Uani 1 1 d . . . . .
H32 H 0.7810 0.6427 0.1374 0.059 Uiso 1 1 calc R . . . .
C34 C 0.70273(16) 0.54972(16) 0.2093(3) 0.0451(10) Uani 1 1 d . . . . .
H34 H 0.6821 0.5196 0.1926 0.054 Uiso 1 1 calc R . . . .
C18 C 0.90145(18) 0.57390(15) 0.6775(3) 0.0538(12) Uani 1 1 d . . . . .
H18 H 0.9329 0.5505 0.6721 0.065 Uiso 1 1 calc R . . . .
C24 C 0.95055(14) 0.62826(13) 0.4080(2) 0.0343(8) Uani 1 1 d . . . . .
H24 H 0.9820 0.6507 0.4190 0.041 Uiso 1 1 calc R . . . .
C26 C 0.91318(15) 0.55058(15) 0.3500(3) 0.0437(9) Uani 1 1 d . . . . .
H26 H 0.9184 0.5189 0.3206 0.052 Uiso 1 1 calc R . . . .
C42 C 0.53519(13) 0.57777(13) 0.4745(2) 0.0314(7) Uani 1 1 d . . . . .
H42 H 0.5109 0.5565 0.5077 0.038 Uiso 1 1 calc R . . . .
C17 C 0.89290(18) 0.59906(14) 0.7534(3) 0.0505(11) Uani 1 1 d . . . . .
C60B C 0.9636(19) 0.7972(15) 0.623(2) 0.048(6) Uani 0.5 1 d . . . A -1
H60A H 0.9348 0.8194 0.6009 0.058 Uiso 0.5 1 d R . . A -1
H60B H 0.9863 0.8221 0.6550 0.058 Uiso 0.5 1 d R . . A -1
C59 C 0.7398(3) 0.7500 0.8338(4) 0.069(2) Uani 1 2 d S T P A .
H59A H 0.7253 0.7643 0.7819 0.083 Uiso 0.5 1 d R . . . .
H59B H 0.7266 0.7116 0.8445 0.083 Uiso 0.5 1 d R . . . .
C56 C 0.8208(4) 0.7500 0.9128(4) 0.092(3) Uani 1 2 d S T P A .
H56A H 0.8229 0.7115 0.9360 0.111 Uiso 0.5 1 d R . . . .
H56B H 0.8547 0.7682 0.9159 0.111 Uiso 0.5 1 d R . . . .
C41 C 0.51243(13) 0.60263(13) 0.4045(2) 0.0313(7) Uani 1 1 d . . . . .
C50 C 0.6038(4) 0.7001(4) 0.1763(5) 0.051(2) Uani 0.5 1 d . . . B -1
H50A H 0.6260 0.6735 0.2071 0.061 Uiso 0.5 1 calc R . . B -1
H50B H 0.5652 0.6859 0.1638 0.061 Uiso 0.5 1 calc R . . B -1
C53 C 0.6390(4) 0.7844(3) 0.1956(5) 0.0472(19) Uani 0.5 1 d . . . B -1
H53A H 0.6649 0.7966 0.2405 0.057 Uiso 0.5 1 calc R . . B -1
H53B H 0.6192 0.8150 0.1713 0.057 Uiso 0.5 1 calc R . . B -1
C54B C 0.5005(7) 0.7991(7) 0.5412(13) 0.042(3) Uani 0.5 1 d . . . B -1
H54A H 0.5350 0.8215 0.5385 0.050 Uiso 0.5 1 calc R . . B -1
H54B H 0.4678 0.8181 0.5160 0.050 Uiso 0.5 1 calc R . . B -1
C46 C 0.4156(3) 0.7531(11) 0.3586(5) 0.057(3) Uani 0.5 1 d . . . B -1
H46A H 0.4086 0.7892 0.3773 0.068 Uiso 0.5 1 calc R . . B -1
H46B H 0.4177 0.7303 0.4082 0.068 Uiso 0.5 1 calc R . . B -1
C49 C 0.4535(3) 0.743(2) 0.2245(5) 0.057(8) Uani 0.5 1 d . . . B -1
H49A H 0.4596 0.7060 0.2074 0.068 Uiso 0.5 1 calc R . . B -1
H49B H 0.4765 0.7655 0.1880 0.068 Uiso 0.5 1 calc R . . B -1
C9 C 0.63150(16) 0.60730(16) 0.7915(2) 0.0407(9) Uani 1 1 d . . . . .
C33 C 0.73119(18) 0.57867(18) 0.1501(3) 0.0496(10) Uani 1 1 d D U . . .
C25 C 0.96033(14) 0.58196(13) 0.3661(2) 0.0319(7) Uani 1 1 d . . . . .
C20 C 0.9297(2) 0.58606(17) 0.8289(3) 0.0675(15) Uani 1 1 d . . . . .
H20A H 0.9704 0.5834 0.8118 0.081 Uiso 1 1 calc R . . . .
H20B H 0.9265 0.6143 0.8706 0.081 Uiso 1 1 calc R . . . .
C61 C 0.9896(3) 0.7663(3) 0.5481(5) 0.0415(19) Uani 0.5 1 d . . . A -1
H61A H 0.9642 0.7558 0.5060 0.050 Uiso 0.5 1 d R . . A -1
H61B H 1.0152 0.7921 0.5238 0.050 Uiso 0.5 1 d R . . A -1
C58 C 0.7259(5) 0.7885(6) 0.9029(7) 0.097(4) Uani 0.5 1 d . . . A -1
H58A H 0.7197 0.8237 0.8799 0.116 Uiso 0.5 1 calc R . . A -1
H58B H 0.6910 0.7777 0.9338 0.116 Uiso 0.5 1 calc R . . A -1
C57 C 0.7771(6) 0.7873(7) 0.9578(7) 0.121(6) Uani 0.5 1 d . . . A -1
H57A H 0.7670 0.7738 1.0137 0.145 Uiso 0.5 1 calc R . . A -1
H57B H 0.7936 0.8226 0.9640 0.145 Uiso 0.5 1 calc R . . A -1
C44 C 0.44995(14) 0.59601(16) 0.3792(3) 0.0413(9) Uani 1 1 d . . . . .
H44A H 0.4254 0.6135 0.4211 0.050 Uiso 1 1 calc R . . . .
H44B H 0.4439 0.6137 0.3251 0.050 Uiso 1 1 calc R . . . .
C51 C 0.6339(4) 0.7148(3) 0.0981(5) 0.051(2) Uani 0.5 1 d . . . B -1
H51A H 0.6067 0.7282 0.0558 0.061 Uiso 0.5 1 calc R . . B -1
H51B H 0.6555 0.6851 0.0744 0.061 Uiso 0.5 1 calc R . . B -1
C52 C 0.6735(3) 0.756(2) 0.1284(5) 0.050(8) Uani 0.5 1 d . . . B -1
H52A H 0.6839 0.7805 0.0826 0.060 Uiso 0.5 1 calc R . . B -1
H52B H 0.7091 0.7414 0.1520 0.060 Uiso 0.5 1 calc R . . B -1
C47B C 0.3689(3) 0.7354(3) 0.3006(5) 0.053(3) Uani 0.5 1 d . . . B -1
H47A H 0.3661 0.6971 0.2986 0.064 Uiso 0.5 1 calc R . . B -1
H47B H 0.3311 0.7502 0.3163 0.064 Uiso 0.5 1 calc RS T P B -1
C12 C 0.60347(18) 0.6041(2) 0.8771(3) 0.0578(12) Uani 1 1 d D . . . .
H12A H 0.6035 0.6386 0.9045 0.069 Uiso 0.55 1 calc R . . C 1
H12B H 0.6243 0.5792 0.9131 0.069 Uiso 0.55 1 calc R . . C 1
H12C H 0.6122 0.5700 0.9025 0.069 Uiso 0.45 1 calc R . . D 2
H12D H 0.5612 0.6069 0.8709 0.069 Uiso 0.45 1 calc R . . D 2
C36B C 0.7237(4) 0.5602(5) 0.0588(5) 0.055(2) Uani 0.66(2) 1 d D U . E 2
H36A H 0.6983 0.5293 0.0578 0.066 Uiso 0.66(2) 1 calc R . . E 2
H36B H 0.7048 0.5880 0.0261 0.066 Uiso 0.66(2) 1 calc R . . E 2
C28 C 1.02072(15) 0.56549(15) 0.3425(2) 0.0394(8) Uani 1 1 d . . . . .
H28A H 1.0185 0.5363 0.3023 0.047 Uiso 1 1 calc R . . . .
H28B H 1.0403 0.5948 0.3144 0.047 Uiso 1 1 calc R . . . .
C21 C 0.9107(2) 0.53559(18) 0.8675(3) 0.0694(15) Uani 1 1 d . . . . .
H21A H 0.9108 0.5082 0.8250 0.104 Uiso 1 1 calc GR . . . .
H21B H 0.8718 0.5395 0.8901 0.104 Uiso 1 1 calc GR . . . .
H21C H 0.9372 0.5261 0.9125 0.104 Uiso 1 1 calc GR . . . .
C62 C 1.0122(3) 0.7177(3) 0.5885(5) 0.0433(18) Uani 0.5 1 d . . . A -1
H62A H 1.0226 0.6880 0.5494 0.052 Uiso 0.5 1 d R . . A -1
H62B H 1.0408 0.7263 0.6258 0.052 Uiso 0.5 1 d R . . A -1
C45 C 0.43051(17) 0.54016(17) 0.3710(3) 0.0541(11) Uani 1 1 d . . . . .
H45A H 0.4558 0.5218 0.3319 0.081 Uiso 1 1 calc GR . . . .
H45B H 0.3909 0.5392 0.3502 0.081 Uiso 1 1 calc GR . . . .
H45C H 0.4323 0.5232 0.4257 0.081 Uiso 1 1 calc GR . . . .
C13 C 0.5402(3) 0.5851(3) 0.8611(5) 0.0521(19) Uani 0.55 1 d D . . F 1
H13A H 0.5198 0.5823 0.9144 0.078 Uiso 0.55 1 calc R . . F 1
H13B H 0.5203 0.6102 0.8252 0.078 Uiso 0.55 1 calc R . . F 1
H13C H 0.5409 0.5511 0.8338 0.078 Uiso 0.55 1 calc R . . F 1
C13A C 0.6260(4) 0.6495(3) 0.9373(5) 0.050(2) Uani 0.45 1 d D . . F 2
H13D H 0.6678 0.6469 0.9433 0.075 Uiso 0.45 1 calc GR . . F 2
H13E H 0.6078 0.6460 0.9921 0.075 Uiso 0.45 1 calc GR . . F 2
H13F H 0.6160 0.6833 0.9132 0.075 Uiso 0.45 1 calc GR . . F 2
C37A C 0.7511(11) 0.5214(5) 0.0259(10) 0.063(5) Uani 0.34(2) 1 d D U . E 1
H37A H 0.7545 0.5211 -0.0351 0.095 Uiso 0.34(2) 1 calc R . . E 1
H37B H 0.7876 0.5103 0.0507 0.095 Uiso 0.34(2) 1 calc R . . E 1
H37C H 0.7205 0.4976 0.0431 0.095 Uiso 0.34(2) 1 calc R . . E 1
C37B C 0.7783(4) 0.5472(7) 0.0199(5) 0.084(5) Uani 0.66(2) 1 d D U . E 2
H37D H 0.7716 0.5357 -0.0376 0.126 Uiso 0.66(2) 1 calc R . . E 2
H37E H 0.8033 0.5778 0.0197 0.126 Uiso 0.66(2) 1 calc R . . E 2
H37F H 0.7969 0.5191 0.0513 0.126 Uiso 0.66(2) 1 calc R . . E 2
C29 C 1.05555(19) 0.5490(2) 0.4159(3) 0.0692(15) Uani 1 1 d . . . . .
H29A H 1.0935 0.5375 0.3972 0.104 Uiso 1 1 calc GR . . . .
H29B H 1.0361 0.5204 0.4446 0.104 Uiso 1 1 calc GR . . . .
H29C H 1.0599 0.5784 0.4543 0.104 Uiso 1 1 calc GR . . . .
C60A C 0.9605(18) 0.7078(15) 0.645(2) 0.047(5) Uani 0.5 1 d . . . A -1
H60C H 0.9305 0.6892 0.6129 0.057 Uiso 0.5 1 calc R . . A -1
H60D H 0.9723 0.6853 0.6919 0.057 Uiso 0.5 1 calc R . . A -1
C48A C 0.3896(3) 0.7569(15) 0.2212(6) 0.099(8) Uani 0.5 1 d . . . B -1
H48A H 0.3842 0.7951 0.2186 0.119 Uiso 0.5 1 calc R . . B -1
H48B H 0.3702 0.7406 0.1729 0.119 Uiso 0.5 1 calc R . . B -1
C54A C 0.5163(6) 0.7100(6) 0.5539(12) 0.037(3) Uani 0.5 1 d . . . B -1
H54C H 0.5510 0.6891 0.5416 0.045 Uiso 0.5 1 calc R . . B -1
H54D H 0.4823 0.6868 0.5519 0.045 Uiso 0.5 1 calc R . . B -1
C1AA C 0.4876(4) 0.7855(4) 0.6276(5) 0.050(2) Uani 0.5 1 d . . . B -1
H1AA H 0.4459 0.7798 0.6358 0.059 Uiso 0.5 1 calc R . . B -1
H1AB H 0.5008 0.8129 0.6665 0.059 Uiso 0.5 1 calc R . . B -1
C0AA C 0.5214(4) 0.7353(3) 0.6399(5) 0.045(2) Uani 0.5 1 d . . . B -1
H0AA H 0.5039 0.7133 0.6838 0.054 Uiso 0.5 1 calc R . . B -1
H0AB H 0.5620 0.7424 0.6545 0.054 Uiso 0.5 1 calc R . . B -1
C36A C 0.7376(11) 0.5736(7) 0.0537(9) 0.055(2) Uani 0.34(2) 1 d D U . E 1
H36C H 0.7012 0.5847 0.0271 0.066 Uiso 0.34(2) 1 calc R . . E 1
H36D H 0.7682 0.5974 0.0346 0.066 Uiso 0.34(2) 1 calc R . . E 1

loop_
_atom_site_aniso_label
_atom_site_aniso_U_11
_atom_site_aniso_U_22
_atom_site_aniso_U_33
_atom_site_aniso_U_23
_atom_site_aniso_U_13
_atom_site_aniso_U_12
Fe1 0.01801(19) 0.0180(2) 0.0220(2) 0.00080(16) -0.00013(16) -0.00006(15)
P3 0.0330(6) 0.0257(6) 0.0214(5) 0.000 -0.0007(5) 0.000
P1 0.0356(6) 0.0211(5) 0.0220(6) 0.000 -0.0004(5) 0.000
P4 0.0213(5) 0.0224(5) 0.0295(6) 0.000 -0.0017(5) 0.000
P2 0.0191(5) 0.0203(5) 0.0325(6) 0.000 -0.0037(5) 0.000
Na2 0.0322(10) 0.0539(13) 0.0311(10) 0.000 -0.0016(8) 0.000
Na1 0.0259(9) 0.0326(9) 0.0307(10) 0.000 -0.0003(8) 0.000
O5 0.0355(19) 0.054(2) 0.039(2) 0.000 -0.0023(16) 0.000
O4 0.052(2) 0.071(3) 0.032(2) 0.000 0.0068(18) 0.000
O2 0.0336(19) 0.078(3) 0.0268(19) 0.000 0.0071(16) 0.000
O3 0.0364(18) 0.0332(18) 0.0303(18) 0.000 0.0029(15) 0.000
O1 0.0316(18) 0.050(2) 0.041(2) 0.000 -0.0099(16) 0.000
C1 0.0252(15) 0.0178(14) 0.0287(16) 0.0041(12) -0.0017(13) -0.0003(12)
C2 0.0244(15) 0.0186(14) 0.0315(17) 0.0065(12) -0.0002(13) -0.0001(12)
C3 0.0228(14) 0.0168(13) 0.0326(17) -0.0009(12) 0.0004(13) 0.0011(11)
C4 0.0220(14) 0.0163(13) 0.0297(16) -0.0016(12) 0.0007(12) -0.0011(11)
C5 0.0216(14) 0.0170(13) 0.0302(16) 0.0025(12) 0.0009(12) -0.0010(11)
C6 0.0249(15) 0.0299(16) 0.0268(16) 0.0050(13) -0.0013(13) -0.0055(13)
C30 0.0217(14) 0.0259(15) 0.0306(17) -0.0047(13) 0.0011(13) 0.0035(12)
C14 0.0260(15) 0.0248(15) 0.0367(18) 0.0104(14) -0.0067(14) -0.0032(12)
C22 0.0235(15) 0.0252(15) 0.0338(18) -0.0022(13) -0.0002(13) 0.0023(12)
C38 0.0221(14) 0.0178(13) 0.0279(16) -0.0017(12) 0.0016(12) -0.0006(11)
C7 0.0309(17) 0.0342(18) 0.0322(18) 0.0101(14) 0.0019(14) -0.0026(14)
C11 0.0346(18) 0.0342(18) 0.0369(19) 0.0109(15) -0.0018(15) -0.0053(15)
C31 0.043(2) 0.0299(17) 0.041(2) -0.0054(15) 0.0106(17) 0.0002(15)
C35 0.0298(16) 0.0314(17) 0.0394(19) -0.0087(15) -0.0011(15) 0.0002(14)
C15 0.0322(17) 0.0340(18) 0.0368(19) 0.0100(15) -0.0075(15) -0.0034(14)
C19 0.0350(18) 0.0255(17) 0.058(2) 0.0040(16) -0.0143(17) 0.0031(14)
C23 0.0250(15) 0.0241(16) 0.044(2) -0.0043(14) 0.0027(14) 0.0020(12)
C27 0.0264(17) 0.0354(19) 0.062(3) -0.0162(18) 0.0031(17) 0.0001(15)
C43 0.0264(15) 0.0238(15) 0.0324(17) 0.0029(13) 0.0013(13) -0.0013(12)
C39 0.0238(15) 0.0244(15) 0.0301(17) -0.0016(13) 0.0017(13) -0.0014(12)
C16 0.053(2) 0.0361(19) 0.042(2) 0.0136(17) -0.0190(18) -0.0135(17)
C40 0.0281(16) 0.0280(16) 0.0313(17) 0.0013(13) -0.0023(14) 0.0017(13)
C8 0.0393(19) 0.049(2) 0.0317(19) 0.0084(16) 0.0067(16) -0.0007(17)
C10 0.042(2) 0.044(2) 0.038(2) 0.0181(17) -0.0032(17) -0.0090(17)
C32 0.063(3) 0.050(2) 0.035(2) -0.0023(18) 0.0144(19) 0.008(2)
C34 0.040(2) 0.048(2) 0.048(2) -0.0224(19) -0.0080(18) 0.0041(17)
C18 0.045(2) 0.0277(19) 0.089(3) 0.011(2) -0.033(2) 0.0038(16)
C24 0.0232(15) 0.0322(18) 0.047(2) -0.0026(15) 0.0039(15) -0.0020(13)
C26 0.0324(18) 0.041(2) 0.057(2) -0.0227(19) 0.0025(17) 0.0063(16)
C42 0.0252(15) 0.0308(17) 0.0383(19) 0.0029(15) 0.0034(14) -0.0061(13)
C17 0.056(2) 0.0304(19) 0.065(3) 0.0143(19) -0.037(2) -0.0100(18)
C60B 0.046(7) 0.029(6) 0.070(17) 0.015(10) 0.016(11) -0.002(5)
C59 0.055(4) 0.109(6) 0.044(4) 0.000 0.016(3) 0.000
C56 0.079(5) 0.161(9) 0.038(4) 0.000 -0.004(4) 0.000
C41 0.0223(15) 0.0301(17) 0.0415(19) -0.0018(15) -0.0015(14) -0.0033(13)
C50 0.052(5) 0.060(6) 0.040(5) -0.003(4) 0.000(4) -0.010(4)
C53 0.052(5) 0.055(5) 0.035(4) -0.004(4) 0.006(4) -0.003(4)
C54B 0.050(9) 0.024(6) 0.051(8) -0.002(5) 0.000(6) 0.017(5)
C46 0.034(3) 0.084(8) 0.051(4) -0.037(10) -0.004(3) 0.007(10)
C49 0.036(3) 0.10(2) 0.037(3) 0.002(7) -0.010(3) -0.004(6)
C9 0.0359(19) 0.056(2) 0.0306(19) 0.0093(17) 0.0025(15) -0.0122(17)
C33 0.050(2) 0.062(3) 0.037(2) -0.0179(19) -0.0042(18) 0.015(2)
C25 0.0257(16) 0.0359(18) 0.0341(18) 0.0004(14) 0.0030(14) 0.0068(14)
C20 0.081(3) 0.040(2) 0.082(3) 0.019(2) -0.058(3) -0.011(2)
C61 0.036(4) 0.035(4) 0.053(5) 0.005(3) -0.003(4) 0.005(3)
C58 0.086(8) 0.151(12) 0.053(6) -0.010(7) 0.019(6) 0.045(8)
C57 0.089(9) 0.220(17) 0.054(7) -0.059(9) 0.023(7) -0.007(10)
C44 0.0225(16) 0.052(2) 0.049(2) 0.0045(19) -0.0047(16) -0.0028(16)
C51 0.059(5) 0.057(5) 0.036(4) -0.005(4) 0.011(4) 0.000(4)
C52 0.044(3) 0.07(2) 0.036(3) 0.003(6) 0.012(3) -0.009(8)
C47B 0.036(4) 0.054(7) 0.070(5) 0.006(4) -0.016(4) -0.006(3)
C12 0.045(2) 0.088(3) 0.040(2) 0.025(2) 0.0096(19) -0.008(2)
C36B 0.044(5) 0.079(6) 0.042(2) -0.022(3) 0.000(3) -0.006(4)
C28 0.0307(17) 0.043(2) 0.045(2) 0.0016(17) 0.0115(16) 0.0084(15)
C21 0.080(3) 0.051(3) 0.077(3) 0.015(2) -0.047(3) -0.012(2)
C62 0.039(4) 0.049(5) 0.042(4) 0.003(4) -0.002(4) 0.009(4)
C45 0.039(2) 0.063(3) 0.060(3) 0.012(2) -0.011(2) -0.019(2)
C13 0.048(4) 0.060(5) 0.049(4) 0.008(4) 0.014(4) 0.002(4)
C13A 0.071(6) 0.053(5) 0.026(4) 0.003(4) 0.015(4) 0.005(5)
C37A 0.083(14) 0.057(6) 0.050(8) -0.014(5) 0.027(8) -0.014(6)
C37B 0.060(5) 0.155(13) 0.038(4) -0.023(6) 0.003(4) 0.012(6)
C29 0.043(2) 0.108(4) 0.057(3) -0.034(3) -0.010(2) 0.035(3)
C60A 0.042(8) 0.040(10) 0.061(14) -0.014(9) 0.010(10) 0.003(7)
C48A 0.036(4) 0.20(2) 0.056(5) 0.062(14) -0.013(4) 0.009(11)
C54A 0.036(7) 0.020(6) 0.055(8) 0.000(5) -0.001(6) -0.008(5)
C1AA 0.049(5) 0.061(5) 0.039(5) -0.013(4) -0.003(4) 0.025(4)
C0AA 0.056(4) 0.046(6) 0.032(4) 0.009(3) 0.007(3) 0.012(4)
C36A 0.045(5) 0.079(6) 0.042(3) -0.022(3) 0.000(3) -0.007(4)

loop_
_atom_type_symbol
_atom_type_description
_atom_type_scat_dispersion_real
_atom_type_scat_dispersion_imag
_atom_type_scat_source
C C 0.0033 0.0016 'International Tables Vol C Tables 4.2.6.8 and 6.1.1.4'
H H 0.0000 0.0000 'International Tables Vol C Tables 4.2.6.8 and 6.1.1.4'
Fe Fe 0.3463 0.8444 'International Tables Vol C Tables 4.2.6.8 and 6.1.1.4'
Na Na 0.0362 0.0249 'International Tables Vol C Tables 4.2.6.8 and 6.1.1.4'
O O 0.0106 0.0060 'International Tables Vol C Tables 4.2.6.8 and 6.1.1.4'
P P 0.1023 0.0942 'International Tables Vol C Tables 4.2.6.8 and 6.1.1.4'

loop_
_exptl_crystal_face_index_h
_exptl_crystal_face_index_k
_exptl_crystal_face_index_l
_exptl_crystal_face_perp_dist
-33 0 2 0.1273
-16 1 -20 0.0542
0 36 1 0.0744
31 -2 -6 0.1577
16 -2 20 0.0344
0 36 2 0.0779
-1 -36 -1 0.0809
26 16 -9 0.1700
25 -18 -10 0.1507

loop_
_geom_angle_atom_site_label_1
_geom_angle_atom_site_label_2
_geom_angle_atom_site_label_3
_geom_angle
_geom_angle_site_symmetry_1
_geom_angle_site_symmetry_3
P3 Fe1 P1 91.41(3) . .
P3 Fe1 P2 64.84(4) . .
P1 Fe1 P2 52.23(4) . .
P4 Fe1 P3 52.66(4) . .
P4 Fe1 P1 72.55(4) . .
P4 Fe1 P2 91.44(3) . .
C1 Fe1 P3 100.51(9) . .
C1 Fe1 P1 154.75(9) . .
C1 Fe1 P4 132.07(9) . .
C1 Fe1 P2 113.48(9) . .
C1 Fe1 C4 67.01(12) . .
C1 Fe1 C5 39.98(12) . .
C2 Fe1 P3 104.55(9) . .
C2 Fe1 P1 155.32(9) . .
C2 Fe1 P4 102.13(9) . .
C2 Fe1 P2 152.14(9) . .
C2 Fe1 C1 40.55(11) . .
C2 Fe1 C3 40.70(12) . .
C2 Fe1 C4 67.44(12) . .
C2 Fe1 C5 67.46(12) . .
C3 Fe1 P3 138.65(9) . .
C3 Fe1 P1 116.09(9) . .
C3 Fe1 P4 104.62(8) . .
C3 Fe1 P2 156.51(9) . .
C3 Fe1 C1 67.92(12) . .
C3 Fe1 C4 39.88(11) . .
C3 Fe1 C5 67.03(11) . .
C4 Fe1 P3 167.40(9) . .
C4 Fe1 P1 99.49(9) . .
C4 Fe1 P4 136.97(8) . .
C4 Fe1 P2 117.46(8) . .
C4 Fe1 C5 39.38(11) . .
C5 Fe1 P3 129.32(9) . .
C5 Fe1 P1 116.35(9) . .
C5 Fe1 P4 169.54(8) . .
C5 Fe1 P2 98.46(8) . .
Fe1 P3 Fe1 88.56(4) 7_575 .
Fe1 P3 P2 57.89(3) 7_575 .
Fe1 P3 P2 57.89(3) . .
Fe1 P3 Na2 112.69(5) . .
Fe1 P3 Na2 112.69(5) 7_575 .
P4 P3 Fe1 63.49(4) . 7_575
P4 P3 Fe1 63.49(4) . .
P4 P3 P2 93.49(6) . .
P4 P3 Na2 71.18(6) . .
P2 P3 Na2 164.67(7) . .
Fe1 P1 Fe1 88.03(4) . 7_575
P2 P1 Fe1 64.01(4) . .
P2 P1 Fe1 64.01(4) . 7_575
Fe1 P4 Fe1 88.91(4) 7_575 .
Fe1 P4 Na2 110.69(4) . .
Fe1 P4 Na2 110.69(4) 7_575 .
P3 P4 Fe1 63.85(3) . 7_575
P3 P4 Fe1 63.85(3) . .
P3 P4 Na2 67.79(6) . .
Fe1 P2 Fe1 87.79(4) . 7_575
Fe1 P2 P3 57.27(3) 7_575 .
Fe1 P2 P3 57.27(3) . .
Fe1 P2 Na1 131.65(3) . .
Fe1 P2 Na1 131.66(3) 7_575 .
P3 P2 Na1 161.35(7) . .
P1 P2 Fe1 63.76(4) . .
P1 P2 Fe1 63.76(4) . 7_575
P1 P2 P3 93.53(6) . .
P1 P2 Na1 105.12(7) . .
P3 Na2 P4 41.03(4) . .
O5 Na2 P3 135.75(13) . .
O5 Na2 P4 94.72(12) . .
O5 Na2 O4 124.01(16) . .
O4 Na2 P3 100.24(12) . .
O4 Na2 P4 141.27(13) . .
O2 Na1 P2 101.13(11) . .
O3 Na1 P2 88.48(10) . .
O3 Na1 O2 170.39(15) . .
O3 Na1 O1 83.17(14) . .
O1 Na1 P2 171.65(12) . .
O1 Na1 O2 87.22(14) . .
C60B O5 Na2 115.8(16) . .
C60A O5 Na2 115.8(19) 7_575 .
C60A O5 Na2 115.8(19) . .
C60A O5 C60B 109.5(7) . .
C60A O5 C60B 10(3) 7_575 .
C60A O5 C60A 116(4) 7_575 .
C59 O4 Na2 118.3(4) . .
C59 O4 C56 105.8(5) . .
C56 O4 Na2 135.8(4) . .
C50 O2 Na1 121.9(3) . .
C53 O2 Na1 125.8(4) . .
C53 O2 C50 106.8(5) . .
C54B O3 Na1 120.1(8) . .
C54A O3 Na1 121.6(8) . .
C54A O3 C54B 109.2(6) . .
C46 O1 Na1 124.4(3) . .
C49 O1 Na1 127.1(4) . .
C49 O1 C46 108.3(5) . .
C2 C1 Fe1 69.48(16) . .
C2 C1 C6 123.8(3) . .
C5 C1 Fe1 71.52(16) . .
C5 C1 C2 108.2(3) . .
C5 C1 C6 127.5(3) . .
C6 C1 Fe1 130.9(2) . .
C1 C2 Fe1 69.98(16) . .
C1 C2 C3 107.4(3) . .
C1 C2 C14 125.1(3) . .
C3 C2 Fe1 69.79(16) . .
C3 C2 C14 127.1(3) . .
C14 C2 Fe1 131.3(2) . .
C2 C3 Fe1 69.52(16) . .
C2 C3 C22 124.9(3) . .
C4 C3 Fe1 71.47(16) . .
C4 C3 C2 108.0(3) . .
C4 C3 C22 125.6(3) . .
C22 C3 Fe1 135.2(2) . .
C3 C4 Fe1 68.65(16) . .
C3 C4 C30 123.6(3) . .
C5 C4 Fe1 70.53(17) . .
C5 C4 C3 108.5(3) . .
C5 C4 C30 127.0(3) . .
C30 C4 Fe1 135.2(2) . .
C1 C5 Fe1 68.51(16) . .
C1 C5 C38 126.3(3) . .
C4 C5 Fe1 70.09(16) . .
C4 C5 C1 108.0(3) . .
C4 C5 C38 125.7(3) . .
C38 C5 Fe1 129.5(2) . .
C7 C6 C1 122.3(3) . .
C11 C6 C1 119.7(3) . .
C11 C6 C7 118.0(3) . .
C31 C30 C4 123.1(3) . .
C31 C30 C35 117.1(3) . .
C35 C30 C4 119.5(3) . .
C15 C14 C2 122.0(3) . .
C15 C14 C19 117.0(3) . .
C19 C14 C2 120.7(3) . .
C23 C22 C3 123.0(3) . .
C27 C22 C3 119.2(3) . .
C27 C22 C23 117.6(3) . .
C43 C38 C5 121.4(3) . .
C39 C38 C5 120.8(3) . .
C39 C38 C43 117.6(3) . .
C6 C7 H7 119.9 . .
C6 C7 C8 120.2(3) . .
C8 C7 H7 119.9 . .
C6 C11 H11 119.4 . .
C10 C11 C6 121.2(3) . .
C10 C11 H11 119.4 . .
C30 C31 H31 119.6 . .
C30 C31 C32 120.8(4) . .
C32 C31 H31 119.6 . .
C30 C35 H35 119.3 . .
C34 C35 C30 121.4(3) . .
C34 C35 H35 119.3 . .
C14 C15 H15 119.2 . .
C14 C15 C16 121.7(3) . .
C16 C15 H15 119.2 . .
C14 C19 H19 119.6 . .
C18 C19 C14 120.8(4) . .
C18 C19 H19 119.6 . .
C22 C23 H23 119.6 . .
C24 C23 C22 120.7(3) . .
C24 C23 H23 119.6 . .
C22 C27 H27 119.3 . .
C22 C27 C26 121.4(3) . .
C26 C27 H27 119.3 . .
C38 C43 H43 119.5 . .
C42 C43 C38 121.0(3) . .
C42 C43 H43 119.5 . .
C38 C39 H39 119.5 . .
C38 C39 C40 121.0(3) . .
C40 C39 H39 119.5 . .
C15 C16 H16 119.5 . .
C17 C16 C15 121.0(4) . .
C17 C16 H16 119.5 . .
C39 C40 H40 119.3 . .
C41 C40 C39 121.4(3) . .
C41 C40 H40 119.3 . .
C7 C8 H8 119.2 . .
C7 C8 C9 121.7(4) . .
C9 C8 H8 119.2 . .
C11 C10 H10 119.2 . .
C9 C10 C11 121.6(3) . .
C9 C10 H10 119.2 . .
C31 C32 H32 119.0 . .
C33 C32 C31 121.9(4) . .
C33 C32 H32 119.0 . .
C35 C34 H34 119.3 . .
C33 C34 C35 121.3(4) . .
C33 C34 H34 119.3 . .
C19 C18 H18 118.9 . .
C19 C18 C17 122.3(4) . .
C17 C18 H18 118.9 . .
C23 C24 H24 119.2 . .
C25 C24 C23 121.7(3) . .
C25 C24 H24 119.2 . .
C27 C26 H26 119.4 . .
C25 C26 C27 121.1(3) . .
C25 C26 H26 119.4 . .
C43 C42 H42 119.3 . .
C43 C42 C41 121.5(3) . .
C41 C42 H42 119.3 . .
C16 C17 C18 117.3(3) . .
C16 C17 C20 121.6(4) . .
C18 C17 C20 120.9(4) . .
O5 C60B H60A 114.0 . .
O5 C60B H60B 115.2 . .
H60A C60B H60B 100.5 . .
C61 C60B O5 98(2) . .
C61 C60B H60A 107.2 . .
C61 C60B H60B 122.0 . .
O4 C59 H59A 107.3 . .
O4 C59 H59B 107.5 . .
O4 C59 C58 104.8(6) . .
H59A C59 H59B 113.4 . .
C58 C59 H59A 107.7 . .
C58 C59 H59B 115.6 . .
O4 C56 H56A 110.3 . .
O4 C56 H56B 109.5 . .
O4 C56 C57 102.7(7) . .
H56A C56 H56B 114.8 . .
C57 C56 H56A 116.0 . .
C57 C56 H56B 102.6 . .
C40 C41 C42 117.5(3) . .
C40 C41 C44 120.7(3) . .
C42 C41 C44 121.8(3) . .
O2 C50 H50A 110.5 . .
O2 C50 H50B 110.5 . .
H50A C50 H50B 108.7 . .
C51 C50 O2 106.0(7) . .
C51 C50 H50A 110.5 . .
C51 C50 H50B 110.5 . .
O2 C53 H53A 110.0 . .
O2 C53 H53B 110.0 . .
O2 C53 C52 108.3(18) . .
H53A C53 H53B 108.4 . .
C52 C53 H53A 110.0 . .
C52 C53 H53B 110.0 . .
O3 C54B H54A 110.4 . .
O3 C54B H54B 110.4 . .
H54A C54B H54B 108.6 . .
C1AA C54B O3 106.8(12) . .
C1AA C54B H54A 110.4 . .
C1AA C54B H54B 110.4 . .
O1 C46 H46A 110.6 . .
O1 C46 H46B 110.6 . .
O1 C46 C47B 105.6(6) . .
H46A C46 H46B 108.8 . .
C47B C46 H46A 110.6 . .
C47B C46 H46B 110.6 . .
O1 C49 H49A 111.1 . .
O1 C49 H49B 111.1 . .
O1 C49 C48A 103.5(12) . .
H49A C49 H49B 109.0 . .
C48A C49 H49A 111.1 . .
C48A C49 H49B 111.1 . .
C8 C9 C12 120.3(4) . .
C10 C9 C8 117.3(3) . .
C10 C9 C12 122.4(4) . .
C32 C33 C36B 126.8(7) . .
C32 C33 C36A 109.3(9) . .
C34 C33 C32 117.5(4) . .
C34 C33 C36B 115.6(6) . .
C34 C33 C36A 133.2(9) . .
C24 C25 C26 117.5(3) . .
C24 C25 C28 120.9(3) . .
C26 C25 C28 121.6(3) . .
C17 C20 H20A 109.5 . .
C17 C20 H20B 109.5 . .
H20A C20 H20B 108.1 . .
C21 C20 C17 110.7(3) . .
C21 C20 H20A 109.5 . .
C21 C20 H20B 109.5 . .
C60B C61 H61A 117.0 . .
C60B C61 H61B 101.5 . .
H61A C61 H61B 107.1 . .
C62 C61 C60B 103.2(13) . .
C62 C61 H61A 106.9 . .
C62 C61 H61B 121.8 . .
C59 C58 H58A 110.9 . .
C59 C58 H58B 110.9 . .
H58A C58 H58B 108.9 . .
C57 C58 C59 104.4(9) . .
C57 C58 H58A 110.9 . .
C57 C58 H58B 110.9 . .
C56 C57 H57A 110.7 . .
C56 C57 H57B 110.7 . .
C58 C57 C56 105.1(9) . .
C58 C57 H57A 110.7 . .
C58 C57 H57B 110.7 . .
H57A C57 H57B 108.8 . .
C41 C44 H44A 108.6 . .
C41 C44 H44B 108.6 . .
H44A C44 H44B 107.6 . .
C45 C44 C41 114.6(3) . .
C45 C44 H44A 108.6 . .
C45 C44 H44B 108.6 . .
C50 C51 H51A 111.5 . .
C50 C51 H51B 111.5 . .
C50 C51 C52 101.5(7) . .
H51A C51 H51B 109.3 . .
C52 C51 H51A 111.5 . .
C52 C51 H51B 111.5 . .
C53 C52 H52A 110.9 . .
C53 C52 H52B 110.9 . .
C51 C52 C53 104.1(9) . .
C51 C52 H52A 110.9 . .
C51 C52 H52B 110.9 . .
H52A C52 H52B 109.0 . .
C46 C47B H47A 111.6 . .
C46 C47B H47B 111.6 . .
H47A C47B H47B 109.4 . .
C48A C47B C46 100.6(11) . .
C48A C47B H47A 111.6 . .
C48A C47B H47B 111.6 . .
C9 C12 H12A 110.6 . .
C9 C12 H12B 110.6 . .
C9 C12 H12C 109.4 . .
C9 C12 H12D 109.4 . .
C9 C12 C13 105.7(4) . .
C9 C12 C13A 111.3(4) . .
H12A C12 H12B 108.7 . .
H12C C12 H12D 108.0 . .
C13 C12 H12A 110.6 . .
C13 C12 H12B 110.6 . .
C13A C12 H12C 109.4 . .
C13A C12 H12D 109.4 . .
C33 C36B H36A 109.2 . .
C33 C36B H36B 109.2 . .
H36A C36B H36B 107.9 . .
C37B C36B C33 112.2(8) . .
C37B C36B H36A 109.2 . .
C37B C36B H36B 109.2 . .
C25 C28 H28A 109.1 . .
C25 C28 H28B 109.1 . .
H28A C28 H28B 107.8 . .
C29 C28 C25 112.7(3) . .
C29 C28 H28A 109.1 . .
C29 C28 H28B 109.1 . .
C20 C21 H21A 109.5 . .
C20 C21 H21B 109.5 . .
C20 C21 H21C 109.5 . .
H21A C21 H21B 109.5 . .
H21A C21 H21C 109.5 . .
H21B C21 H21C 109.5 . .
C61 C62 H62A 116.2 . .
C61 C62 H62B 109.4 . .
C61 C62 C60A 96.8(18) . .
H62A C62 H62B 114.0 . .
C60A C62 H62A 115.5 . .
C60A C62 H62B 103.0 . .
C44 C45 H45A 109.5 . .
C44 C45 H45B 109.5 . .
C44 C45 H45C 109.5 . .
H45A C45 H45B 109.5 . .
H45A C45 H45C 109.5 . .
H45B C45 H45C 109.5 . .
C12 C13 H13A 109.5 . .
C12 C13 H13B 109.5 . .
C12 C13 H13C 109.5 . .
H13A C13 H13B 109.5 . .
H13A C13 H13C 109.5 . .
H13B C13 H13C 109.5 . .
C12 C13A H13D 109.5 . .
C12 C13A H13E 109.5 . .
C12 C13A H13F 109.5 . .
H13D C13A H13E 109.5 . .
H13D C13A H13F 109.5 . .
H13E C13A H13F 109.5 . .
H37A C37A H37B 109.5 . .
H37A C37A H37C 109.5 . .
H37B C37A H37C 109.5 . .
C36A C37A H37A 109.5 . .
C36A C37A H37B 109.5 . .
C36A C37A H37C 109.5 . .
C36B C37B H37D 109.5 . .
C36B C37B H37E 109.5 . .
C36B C37B H37F 109.5 . .
H37D C37B H37E 109.5 . .
H37D C37B H37F 109.5 . .
H37E C37B H37F 109.5 . .
C28 C29 H29A 109.5 . .
C28 C29 H29B 109.5 . .
C28 C29 H29C 109.5 . .
H29A C29 H29B 109.5 . .
H29A C29 H29C 109.5 . .
H29B C29 H29C 109.5 . .
O5 C60A C62 112(3) . .
O5 C60A H60C 109.2 . .
O5 C60A H60D 109.2 . .
C62 C60A H60C 109.2 . .
C62 C60A H60D 109.2 . .
H60C C60A H60D 107.9 . .
C49 C48A H48A 111.5 . .
C49 C48A H48B 111.5 . .
C47B C48A C49 101.4(14) . .
C47B C48A H48A 111.5 . .
C47B C48A H48B 111.5 . .
H48A C48A H48B 109.3 . .
O3 C54A H54C 110.4 . .
O3 C54A H54D 110.4 . .
O3 C54A C0AA 106.8(10) . .
H54C C54A H54D 108.6 . .
C0AA C54A H54C 110.4 . .
C0AA C54A H54D 110.4 . .
C54B C1AA H1AA 111.2 . .
C54B C1AA H1AB 111.2 . .
C54B C1AA C0AA 102.7(8) . .
H1AA C1AA H1AB 109.1 . .
C0AA C1AA H1AA 111.2 . .
C0AA C1AA H1AB 111.2 . .
C54A C0AA H0AA 111.4 . .
C54A C0AA H0AB 111.4 . .
C1AA C0AA C54A 101.8(9) . .
C1AA C0AA H0AA 111.4 . .
C1AA C0AA H0AB 111.4 . .
H0AA C0AA H0AB 109.3 . .
C33 C36A H36C 108.8 . .
C33 C36A H36D 108.8 . .
C37A C36A C33 113.9(14) . .
C37A C36A H36C 108.8 . .
C37A C36A H36D 108.8 . .
H36C C36A H36D 107.7 . .

loop_
_geom_bond_atom_site_label_1
_geom_bond_atom_site_label_2
_geom_bond_distance
_geom_bond_site_symmetry_2
Fe1 P3 2.3463(9) .
Fe1 P1 2.3575(9) .
Fe1 P4 2.3390(9) .
Fe1 P2 2.3626(9) .
Fe1 C1 2.086(3) .
Fe1 C2 2.080(3) .
Fe1 C3 2.083(3) .
Fe1 C4 2.121(3) .
Fe1 C5 2.127(3) .
P3 Fe1 2.3463(9) 7_575
P3 P4 2.0782(17) .
P3 P2 2.5246(16) .
P3 Na2 2.931(2) .
P1 Fe1 2.3575(9) 7_575
P1 P2 2.0778(17) .
P4 Fe1 2.3390(9) 7_575
P4 Na2 2.997(2) .
P2 Fe1 2.3626(9) 7_575
P2 Na1 3.003(2) .
Na2 O5 2.268(4) .
Na2 O4 2.346(4) .
Na1 O2 2.441(4) .
Na1 O3 2.351(4) .
Na1 O1 2.372(4) .
O5 C60B 1.57(3) .
O5 C60A 1.28(3) 7_575
O5 C60A 1.28(3) .
O4 C59 1.418(8) .
O4 C56 1.430(8) .
O2 C50 1.529(9) .
O2 C53 1.383(9) .
O3 C54B 1.473(19) .
O3 C54A 1.39(2) .
O1 C46 1.447(7) .
O1 C49 1.440(11) .
C1 C2 1.444(4) .
C1 C5 1.441(4) .
C1 C6 1.497(4) .
C2 C3 1.448(4) .
C2 C14 1.480(4) .
C3 C4 1.434(4) .
C3 C22 1.489(4) .
C4 C5 1.431(4) .
C4 C30 1.484(4) .
C5 C38 1.482(4) .
C6 C7 1.392(5) .
C6 C11 1.391(4) .
C30 C31 1.385(5) .
C30 C35 1.404(4) .
C14 C15 1.398(5) .
C14 C19 1.403(5) .
C22 C23 1.391(4) .
C22 C27 1.387(5) .
C38 C43 1.399(4) .
C38 C39 1.396(4) .
C7 H7 0.9500 .
C7 C8 1.392(5) .
C11 H11 0.9500 .
C11 C10 1.383(5) .
C31 H31 0.9500 .
C31 C32 1.394(5) .
C35 H35 0.9500 .
C35 C34 1.389(5) .
C15 H15 0.9500 .
C15 C16 1.399(5) .
C19 H19 0.9500 .
C19 C18 1.386(5) .
C23 H23 0.9500 .
C23 C24 1.387(4) .
C27 H27 0.9500 .
C27 C26 1.387(5) .
C43 H43 0.9500 .
C43 C42 1.392(4) .
C39 H39 0.9500 .
C39 C40 1.398(4) .
C16 H16 0.9500 .
C16 C17 1.388(6) .
C40 H40 0.9500 .
C40 C41 1.390(5) .
C8 H8 0.9500 .
C8 C9 1.396(5) .
C10 H10 0.9500 .
C10 C9 1.378(6) .
C32 H32 0.9500 .
C32 C33 1.385(6) .
C34 H34 0.9500 .
C34 C33 1.376(6) .
C18 H18 0.9500 .
C18 C17 1.393(7) .
C24 H24 0.9500 .
C24 C25 1.386(5) .
C26 H26 0.9500 .
C26 C25 1.386(5) .
C42 H42 0.9500 .
C42 C41 1.396(5) .
C17 C20 1.519(5) .
C60B H60A 0.9489 .
C60B H60B 0.9777 .
C60B C61 1.56(4) .
C59 H59A 0.9701 .
C59 H59B 1.0486 .
C59 C58 1.521(12) .
C56 H56A 1.0588 .
C56 H56B 0.9183 .
C56 C57 1.573(13) .
C41 C44 1.519(4) .
C50 H50A 0.9900 .
C50 H50B 0.9900 .
C50 C51 1.485(11) .
C53 H53A 0.9900 .
C53 H53B 0.9900 .
C53 C52 1.52(3) .
C54B H54A 0.9900 .
C54B H54B 0.9900 .
C54B C1AA 1.46(2) .
C46 H46A 0.9900 .
C46 H46B 0.9900 .
C46 C47B 1.502(11) .
C49 H49A 0.9900 .
C49 H49B 0.9900 .
C49 C48A 1.532(18) .
C9 C12 1.521(5) .
C33 C36B 1.549(8) .
C33 C36A 1.558(14) .
C25 C28 1.516(4) .
C20 H20A 0.9900 .
C20 H20B 0.9900 .
C20 C21 1.505(6) .
C61 H61A 0.9371 .
C61 H61B 0.9723 .
C61 C62 1.504(10) .
C58 H58A 0.9900 .
C58 H58B 0.9900 .
C58 C57 1.481(16) .
C57 H57A 0.9900 .
C57 H57B 0.9900 .
C44 H44A 0.9900 .
C44 H44B 0.9900 .
C44 C45 1.512(6) .
C51 H51A 0.9900 .
C51 H51B 0.9900 .
C51 C52 1.50(4) .
C52 H52A 0.9900 .
C52 H52B 0.9900 .
C47B H47A 0.9900 .
C47B H47B 0.9900 .
C47B C48A 1.470(17) .
C12 H12A 0.9900 .
C12 H12B 0.9900 .
C12 H12C 0.9900 .
C12 H12D 0.9900 .
C12 C13 1.573(7) .
C12 C13A 1.602(7) .
C36B H36A 0.9900 .
C36B H36B 0.9900 .
C36B C37B 1.455(11) .
C28 H28A 0.9900 .
C28 H28B 0.9900 .
C28 C29 1.491(6) .
C21 H21A 0.9800 .
C21 H21B 0.9800 .
C21 H21C 0.9800 .
C62 H62A 1.0169 .
C62 H62B 0.9218 .
C62 C60A 1.53(4) .
C45 H45A 0.9800 .
C45 H45B 0.9800 .
C45 H45C 0.9800 .
C13 H13A 0.9800 .
C13 H13B 0.9800 .
C13 H13C 0.9800 .
C13A H13D 0.9800 .
C13A H13E 0.9800 .
C13A H13F 0.9800 .
C37A H37A 0.9800 .
C37A H37B 0.9800 .
C37A H37C 0.9800 .
C37A C36A 1.448(16) .
C37B H37D 0.9800 .
C37B H37E 0.9800 .
C37B H37F 0.9800 .
C29 H29A 0.9800 .
C29 H29B 0.9800 .
C29 H29C 0.9800 .
C60A H60C 0.9900 .
C60A H60D 0.9900 .
C48A H48A 0.9900 .
C48A H48B 0.9900 .
C54A H54C 0.9900 .
C54A H54D 0.9900 .
C54A C0AA 1.529(19) .
C1AA H1AA 0.9900 .
C1AA H1AB 0.9900 .
C1AA C0AA 1.526(10) .
C0AA H0AA 0.9900 .
C0AA H0AB 0.9900 .
C36A H36C 0.9900 .
C36A H36D 0.9900 .

loop_
_geom_torsion_atom_site_label_1
_geom_torsion_atom_site_label_2
_geom_torsion_atom_site_label_3
_geom_torsion_atom_site_label_4
_geom_torsion
_geom_torsion_site_symmetry_1
Fe1 C1 C2 C3 -60.1(2) .
Fe1 C1 C2 C14 127.1(3) .
Fe1 C1 C5 C4 59.2(2) .
Fe1 C1 C5 C38 -124.0(3) .
Fe1 C1 C6 C7 32.8(4) .
Fe1 C1 C6 C11 -146.4(3) .
Fe1 C2 C3 C4 -61.4(2) .
Fe1 C2 C3 C22 131.5(3) .
Fe1 C2 C14 C15 52.2(4) .
Fe1 C2 C14 C19 -133.7(3) .
Fe1 C3 C4 C5 -59.5(2) .
Fe1 C3 C4 C30 131.0(3) .
Fe1 C3 C22 C23 33.1(5) .
Fe1 C3 C22 C27 -152.4(3) .
Fe1 C4 C5 C1 -58.20(19) .
Fe1 C4 C5 C38 124.9(3) .
Fe1 C4 C30 C31 37.1(5) .
Fe1 C4 C30 C35 -148.9(3) .
Fe1 C5 C38 C43 -130.5(3) .
Fe1 C5 C38 C39 53.4(4) .
Na2 O5 C60B C61 -119.7(16) .
Na2 O5 C60A C62 148.0(19) .
Na2 O4 C59 C58 -137.7(6) .
Na2 O4 C56 C57 141.3(7) .
Na1 O2 C50 C51 -173.8(5) .
Na1 O2 C53 C52 149.5(8) .
Na1 O3 C54B C1AA -159.8(7) .
Na1 O3 C54A C0AA 136.0(8) .
Na1 O1 C46 C47B -162.9(7) .
Na1 O1 C49 C48A -169.4(17) .
O5 C60B C61 C62 -36(2) .
O4 C59 C58 C57 -27.4(11) .
O4 C56 C57 C58 20.5(12) .
O2 C50 C51 C52 33.4(17) .
O2 C53 C52 C51 26(2) .
O3 C54B C1AA C0AA 29.7(12) .
O3 C54A C0AA C1AA 28.6(11) .
O1 C46 C47B C48A -36(2) .
O1 C49 C48A C47B -38(4) .
C1 C2 C3 Fe1 60.2(2) .
C1 C2 C3 C4 -1.2(3) .
C1 C2 C3 C22 -168.3(3) .
C1 C2 C14 C15 -41.2(5) .
C1 C2 C14 C19 132.8(3) .
C1 C5 C38 C43 -39.6(4) .
C1 C5 C38 C39 144.3(3) .
C1 C6 C7 C8 -178.2(3) .
C1 C6 C11 C10 178.0(3) .
C2 C1 C5 Fe1 -60.1(2) .
C2 C1 C5 C4 -0.9(3) .
C2 C1 C5 C38 176.0(3) .
C2 C1 C6 C7 124.1(3) .
C2 C1 C6 C11 -55.2(4) .
C2 C3 C4 Fe1 60.2(2) .
C2 C3 C4 C5 0.7(3) .
C2 C3 C4 C30 -168.9(3) .
C2 C3 C22 C23 -62.4(5) .
C2 C3 C22 C27 112.1(4) .
C2 C14 C15 C16 173.8(3) .
C2 C14 C19 C18 -174.5(3) .
C3 C2 C14 C15 147.3(3) .
C3 C2 C14 C19 -38.6(5) .
C3 C4 C5 Fe1 58.3(2) .
C3 C4 C5 C1 0.1(3) .
C3 C4 C5 C38 -176.8(3) .
C3 C4 C30 C31 -55.7(4) .
C3 C4 C30 C35 118.3(3) .
C3 C22 C23 C24 171.8(3) .
C3 C22 C27 C26 -172.0(4) .
C4 C3 C22 C23 132.7(3) .
C4 C3 C22 C27 -52.8(5) .
C4 C5 C38 C43 136.7(3) .
C4 C5 C38 C39 -39.4(4) .
C4 C30 C31 C32 174.6(3) .
C4 C30 C35 C34 -174.5(3) .
C5 C1 C2 Fe1 61.4(2) .
C5 C1 C2 C3 1.3(3) .
C5 C1 C2 C14 -171.5(3) .
C5 C1 C6 C7 -65.0(4) .
C5 C1 C6 C11 115.8(4) .
C5 C4 C30 C31 136.7(3) .
C5 C4 C30 C35 -49.3(4) .
C5 C38 C43 C42 -176.6(3) .
C5 C38 C39 C40 176.2(3) .
C6 C1 C2 Fe1 -126.2(3) .
C6 C1 C2 C3 173.7(3) .
C6 C1 C2 C14 0.9(5) .
C6 C1 C5 Fe1 127.9(3) .
C6 C1 C5 C4 -173.0(3) .
C6 C1 C5 C38 3.9(5) .
C6 C7 C8 C9 -0.4(5) .
C6 C11 C10 C9 0.7(6) .
C30 C4 C5 Fe1 -132.6(3) .
C30 C4 C5 C1 169.2(3) .
C30 C4 C5 C38 -7.7(5) .
C30 C31 C32 C33 -0.4(6) .
C30 C35 C34 C33 -0.4(6) .
C14 C2 C3 Fe1 -127.2(3) .
C14 C2 C3 C4 171.4(3) .
C14 C2 C3 C22 4.3(5) .
C14 C15 C16 C17 0.4(5) .
C14 C19 C18 C17 0.8(6) .
C22 C3 C4 Fe1 -132.8(3) .
C22 C3 C4 C5 167.7(3) .
C22 C3 C4 C30 -1.9(5) .
C22 C23 C24 C25 0.9(6) .
C22 C27 C26 C25 -1.0(7) .
C38 C43 C42 C41 0.9(5) .
C38 C39 C40 C41 -0.1(5) .
C7 C6 C11 C10 -1.2(5) .
C7 C8 C9 C10 -0.2(6) .
C7 C8 C9 C12 177.9(4) .
C11 C6 C7 C8 1.0(5) .
C11 C10 C9 C8 0.0(6) .
C11 C10 C9 C12 -178.0(4) .
C31 C30 C35 C34 -0.1(5) .
C31 C32 C33 C34 0.0(6) .
C31 C32 C33 C36B 176.7(6) .
C31 C32 C33 C36A 179.6(10) .
C35 C30 C31 C32 0.5(5) .
C35 C34 C33 C32 0.4(6) .
C35 C34 C33 C36B -176.7(5) .
C35 C34 C33 C36A -179.1(12) .
C15 C14 C19 C18 -0.1(5) .
C15 C16 C17 C18 0.3(6) .
C15 C16 C17 C20 -175.2(4) .
C19 C14 C15 C16 -0.5(5) .
C19 C18 C17 C16 -0.9(6) .
C19 C18 C17 C20 174.6(4) .
C23 C22 C27 C26 2.8(6) .
C23 C24 C25 C26 1.0(6) .
C23 C24 C25 C28 -176.4(3) .
C27 C22 C23 C24 -2.8(5) .
C27 C26 C25 C24 -1.0(6) .
C27 C26 C25 C28 176.4(4) .
C43 C38 C39 C40 0.0(4) .
C43 C42 C41 C40 -1.0(5) .
C43 C42 C41 C44 179.1(3) .
C39 C38 C43 C42 -0.4(5) .
C39 C40 C41 C42 0.6(5) .
C39 C40 C41 C44 -179.5(3) .
C16 C17 C20 C21 98.3(5) .
C40 C41 C44 C45 127.6(4) .
C8 C9 C12 C13 77.0(5) .
C8 C9 C12 C13A -67.4(6) .
C10 C9 C12 C13 -105.0(5) .
C10 C9 C12 C13A 110.6(6) .
C32 C33 C36B C37B 62.4(17) .
C32 C33 C36A C37A 134(2) .
C34 C33 C36B C37B -120.8(14) .
C34 C33 C36A C37A -46(3) .
C18 C17 C20 C21 -77.0(6) .
C24 C25 C28 C29 71.8(5) .
C26 C25 C28 C29 -105.5(5) .
C42 C41 C44 C45 -52.5(5) .
C60B O5 C60A C62 15.0(17) .
C60B C61 C62 C60A 43(3) .
C59 O4 C56 C57 -38.7(7) .
C59 C58 C57 C56 3.8(13) .
C56 O4 C59 C58 42.3(6) .
C50 O2 C53 C52 -4.5(11) .
C50 C51 C52 C53 -36(2) .
C53 O2 C50 C51 -18.5(9) .
C54B O3 C54A C0AA -10.9(9) .
C54B C1AA C0AA C54A -35.0(12) .
C46 O1 C49 C48A 16(4) .
C46 C47B C48A C49 45(3) .
C49 O1 C46 C47B 12(3) .
C61 C62 C60A O5 -38(3) .
C60A O5 C60B C61 13.4(9) .
C60A O5 C60B C61 148(21) 7_575
C60A O5 C60A C62 7(6) 7_575
C54A O3 C54B C1AA -12.3(11) .

loop_
_exptl_oxdiff_crystal_face_indexfrac_h
_exptl_oxdiff_crystal_face_indexfrac_k
_exptl_oxdiff_crystal_face_indexfrac_l
_exptl_oxdiff_crystal_face_x
_exptl_oxdiff_crystal_face_y
_exptl_oxdiff_crystal_face_z
-33.0004 -0.0012 1.9995 -0.9856 -0.1768 0.1342
-16.0035 0.9931 -20.0067 -0.2361 -0.9819 0.0439
-0.0065 35.9844 1.0023 -0.1382 0.0002 -0.9831
31.0001 -1.9991 -6.0009 0.9811 -0.0074 -0.0703
16.0037 -1.9927 20.0066 0.2396 0.9830 -0.0166
-0.0064 35.9847 2.0026 -0.1499 0.0429 -0.9834
-0.9935 -35.9845 -1.0023 0.1091 -0.0082 0.9872
25.9963 15.9918 -9.0010 0.8071 -0.1964 -0.5404
25.0024 -17.9935 -10.0033 0.9092 -0.2069 0.3922
